data_2207561
loop_
_publ_author_name
'Jiao, Gui-Li'
'Li, Xiao-Yan'
'Cao, Rui-Xia'
'Li, Min'

_publ_section_title
;
 6,6'-Dihydroxy-5,5'-dimethoxy-3,3'-methylenedibenzaldehyde
;
_journal_coeditor_code HK6055
_journal_issue 12
_journal_name_full 'Acta Crystallographica Section E'
_journal_page_first o4298
_journal_page_last o4299
_journal_paper_doi 10.1107/S1600536805038146
_journal_volume 61
_journal_year 2005
_chemical_formula_iupac 'C17 H16 O6'
_chemical_formula_moiety 'C17 H16 O6'
_chemical_formula_sum 'C17 H16 O6'
_chemical_formula_weight 316.30
_chemical_name_systematic
;
4,4'-Dihydroxy-5,5'-dimethoxy-3,3'-methylenedibenzaldehyde
;
_space_group_IT_number 15
_symmetry_cell_setting monoclinic
_symmetry_space_group_name_Hall '-C 2yc'
_symmetry_space_group_name_H-M 'C 1 2/c 1'
_atom_sites_solution_hydrogens geom
_atom_sites_solution_primary direct
_atom_sites_solution_secondary difmap
_audit_creation_method SHELXL-97
_cell_angle_alpha 90.00
_cell_angle_beta 114.816(4)
_cell_angle_gamma 90.00
_cell_formula_units_Z 4
_cell_length_a 14.940(4)
_cell_length_b 8.262(2)
_cell_length_c 13.236(4)
_cell_measurement_reflns_used 1065
_cell_measurement_temperature 294(2)
_cell_measurement_theta_max 26.17
_cell_measurement_theta_min 2.89
_cell_volume 1482.9(7)
_computing_cell_refinement 'SAINT (Bruker, 1997)'
_computing_data_collection 'SMART (Bruker, 1997)'
_computing_data_reduction SAINT
_computing_molecular_graphics 'SHELXTL (Bruker, 1997)'
_computing_publication_material SHELXTL
_computing_structure_refinement 'SHELXL97 (Sheldrick, 1997)'
_computing_structure_solution 'SHELXS97 (Sheldrick, 1997)'
_diffrn_ambient_temperature 294(2)
_diffrn_measured_fraction_theta_full 0.990
_diffrn_measured_fraction_theta_max 0.990
_diffrn_measurement_device_type 'Bruker SMART CCD area-detector'
_diffrn_measurement_method '\f and \w'
_diffrn_radiation_monochromator graphite
_diffrn_radiation_source 'fine-focus sealed tube'
_diffrn_radiation_type MoK\a
_diffrn_radiation_wavelength 0.71073
_diffrn_reflns_av_R_equivalents 0.0309
_diffrn_reflns_av_sigmaI/netI 0.0371
_diffrn_reflns_limit_h_max 13
_diffrn_reflns_limit_h_min -18
_diffrn_reflns_limit_k_max 8
_diffrn_reflns_limit_k_min -10
_diffrn_reflns_limit_l_max 16
_diffrn_reflns_limit_l_min -12
_diffrn_reflns_number 4053
_diffrn_reflns_theta_full 26.58
_diffrn_reflns_theta_max 26.58
_diffrn_reflns_theta_min 2.89
_diffrn_standards_decay_% 0
_diffrn_standards_interval_count 0
_diffrn_standards_interval_time 0
_diffrn_standards_number 0
_exptl_absorpt_coefficient_mu 0.108
_exptl_absorpt_correction_T_max 0.987
_exptl_absorpt_correction_T_min 0.942
_exptl_absorpt_correction_type multi-scan
_exptl_absorpt_process_details '(SADABS; Sheldrick, 1996)'
_exptl_crystal_colour yellow
_exptl_crystal_density_diffrn 1.417
_exptl_crystal_density_method 'not measured'
_exptl_crystal_description block
_exptl_crystal_F_000 664
_exptl_crystal_size_max 0.30
_exptl_crystal_size_mid 0.18
_exptl_crystal_size_min 0.12
_refine_diff_density_max 0.146
_refine_diff_density_min -0.165
_refine_ls_extinction_method none
_refine_ls_goodness_of_fit_ref 0.999
_refine_ls_hydrogen_treatment constr
_refine_ls_matrix_type full
_refine_ls_number_parameters 107
_refine_ls_number_reflns 1541
_refine_ls_number_restraints 0
_refine_ls_restrained_S_all 0.999
_refine_ls_R_factor_all 0.0833
_refine_ls_R_factor_gt 0.0400
_refine_ls_shift/su_max 0.001
_refine_ls_shift/su_mean 0.000
_refine_ls_structure_factor_coef Fsqd
_refine_ls_weighting_details 'calc w = 1/[\s^2^(Fo^2^)+(0.0608P)^2^+0.326P] where P = (Fo^2^+2Fc^2^)/3'
_refine_ls_weighting_scheme calc
_refine_ls_wR_factor_gt 0.1022
_refine_ls_wR_factor_ref 0.1254
_reflns_number_gt 902
_reflns_number_total 1541
_reflns_threshold_expression I>2\s(I)
_cod_data_source_file hk6055.cif
_cod_data_source_block I
_cod_depositor_comments
;
The following automatic conversions were performed:
'_symmetry_cell_setting' value 'Monoclinic' changed to 'monoclinic'
according to '/home/saulius/struct/CIF-dictionaries/cif_core.dic'
dictionary named 'cif_core.dic' version 2.4.1 from 2010-06-29.

Automatic conversion script
Id: cif_fix_enum 1527 2010-12-29 10:47:43Z saulius 

The following automatic conversions were performed:

'_symmetry_cell_setting' value 'Monoclinic' changed to 'monoclinic'
according to /home/saulius/struct/CIF-dictionaries/cif_core.dic
dictionary named 'cif_core.dic' version 2.4.1 from 2010-06-29.

Automatic conversion script
Id: cif_fix_values 1715 2011-07-08 13:25:40Z adriana 
;
_cod_original_cell_volume 1483.0(7)
_cod_original_sg_symbol_Hall -C2yc
_cod_original_sg_symbol_H-M 'C 2/c'
_cod_database_code 2207561
_cod_database_fobs_code 2207561

loop_
_symmetry_equiv_pos_as_xyz
'x, y, z'
'-x, y, -z+1/2'
'x+1/2, y+1/2, z'
'-x+1/2, y+1/2, -z+1/2'
'-x, -y, -z'
'x, -y, z-1/2'
'-x+1/2, -y+1/2, -z'
'x+1/2, -y+1/2, z-1/2'

loop_
_atom_site_label
_atom_site_fract_x
_atom_site_fract_y
_atom_site_fract_z
_atom_site_U_iso_or_equiv
_atom_site_adp_type
_atom_site_calc_flag
_atom_site_refinement_flags
_atom_site_occupancy
_atom_site_type_symbol
O1 0.13571(10) 0.11406(18) 1.13820(11) 0.0648(5) Uani d . 1 O
O2 0.27491(10) -0.04657(17) 1.10990(12) 0.0650(5) Uani d . 1 O
H2 0.3173 -0.0866 1.0936 0.098 Uiso calc R 1 H
O3 0.36042(11) -0.1160(2) 0.97610(15) 0.0856(6) Uani d . 1 O
C1 0.0000 0.3186(3) 0.7500 0.0508(7) Uani d S 1 C
H1A -0.0358 0.3879 0.7794 0.061 Uiso calc PR 0.50 H
H1B 0.0358 0.3879 0.7206 0.061 Uiso calc PR 0.50 H
C2 0.07318(12) 0.2184(2) 0.84401(15) 0.0417(5) Uani d . 1 C
C3 0.06689(11) 0.2092(2) 0.94617(15) 0.0428(5) Uani d . 1 C
H3 0.0161 0.2634 0.9550 0.051 Uiso calc R 1 H
C4 0.13397(12) 0.1218(2) 1.03440(14) 0.0439(5) Uani d . 1 C
C5 0.20961(12) 0.0374(2) 1.02139(16) 0.0457(5) Uani d . 1 C
C6 0.21577(12) 0.0432(2) 0.91963(17) 0.0472(5) Uani d . 1 C
C7 0.14792(12) 0.1350(2) 0.83213(16) 0.0479(5) Uani d . 1 C
H7 0.1534 0.1397 0.7648 0.058 Uiso calc R 1 H
C8 0.06115(17) 0.1990(3) 1.15641(18) 0.0695(7) Uani d . 1 C
H8A 0.0624 0.3111 1.1379 0.104 Uiso calc R 1 H
H8B 0.0728 0.1897 1.2332 0.104 Uiso calc R 1 H
H8C -0.0021 0.1538 1.1104 0.104 Uiso calc R 1 H
C9 0.29458(15) -0.0398(3) 0.9038(2) 0.0674(7) Uani d . 1 C
H9 0.2949 -0.0345 0.8338 0.081 Uiso calc R 1 H

loop_
_atom_site_aniso_label
_atom_site_aniso_U_11
_atom_site_aniso_U_22
_atom_site_aniso_U_33
_atom_site_aniso_U_12
_atom_site_aniso_U_13
_atom_site_aniso_U_23
O1 0.0554(9) 0.0906(11) 0.0487(9) 0.0168(8) 0.0223(7) 0.0147(8)
O2 0.0472(8) 0.0619(9) 0.0677(10) 0.0129(7) 0.0063(7) 0.0112(8)
O3 0.0496(9) 0.0823(12) 0.1097(14) 0.0207(8) 0.0185(9) -0.0167(10)
C1 0.0504(15) 0.0480(16) 0.0440(16) 0.000 0.0099(13) 0.000
C2 0.0342(9) 0.0429(10) 0.0408(11) -0.0026(8) 0.0088(8) -0.0036(8)
C3 0.0323(9) 0.0449(10) 0.0463(11) 0.0011(8) 0.0116(9) -0.0040(9)
C4 0.0376(9) 0.0487(11) 0.0416(11) -0.0029(8) 0.0127(8) 0.0001(9)
C5 0.0304(9) 0.0398(11) 0.0532(12) -0.0009(8) 0.0042(8) 0.0005(9)
C6 0.0320(9) 0.0476(11) 0.0554(12) -0.0025(8) 0.0120(8) -0.0114(9)
C7 0.0414(10) 0.0550(12) 0.0455(11) -0.0056(9) 0.0164(9) -0.0107(9)
C8 0.0686(13) 0.0897(17) 0.0579(14) 0.0094(13) 0.0341(12) 0.0042(12)
C9 0.0429(12) 0.0695(15) 0.0838(17) 0.0029(11) 0.0208(12) -0.0219(13)

loop_
_atom_type_symbol
_atom_type_description
_atom_type_scat_dispersion_real
_atom_type_scat_dispersion_imag
_atom_type_scat_source
C C 0.0033 0.0016 'International Tables Vol C Tables 4.2.6.8 and 6.1.1.4'
H H 0.0000 0.0000 'International Tables Vol C Tables 4.2.6.8 and 6.1.1.4'
O O 0.0106 0.0060 'International Tables Vol C Tables 4.2.6.8 and 6.1.1.4'

loop_
_geom_angle_atom_site_label_1
_geom_angle_atom_site_label_2
_geom_angle_atom_site_label_3
_geom_angle_site_symmetry_1
_geom_angle
C4 O1 C8 . 117.56(15)
C5 O2 H2 . 109.5
C2 C1 C2 2_556 113.6(2)
C2 C1 H1A 2_556 108.8
C2 C1 H1A . 108.8
C2 C1 H1B 2_556 108.8
C2 C1 H1B . 108.8
H1A C1 H1B . 107.7
C7 C2 C3 . 118.08(16)
C7 C2 C1 . 121.41(15)
C3 C2 C1 . 120.51(14)
C4 C3 C2 . 121.85(16)
C4 C3 H3 . 119.1
C2 C3 H3 . 119.1
O1 C4 C3 . 125.19(17)
O1 C4 C5 . 115.18(16)
C3 C4 C5 . 119.58(17)
O2 C5 C6 . 122.56(17)
O2 C5 C4 . 118.25(18)
C6 C5 C4 . 119.19(16)
C5 C6 C7 . 120.11(16)
C5 C6 C9 . 120.75(18)
C7 C6 C9 . 119.1(2)
C2 C7 C6 . 121.16(18)
C2 C7 H7 . 119.4
C6 C7 H7 . 119.4
O1 C8 H8A . 109.5
O1 C8 H8B . 109.5
H8A C8 H8B . 109.5
O1 C8 H8C . 109.5
H8A C8 H8C . 109.5
H8B C8 H8C . 109.5
O3 C9 C6 . 124.5(2)
O3 C9 H9 . 117.8
C6 C9 H9 . 117.8

loop_
_geom_bond_atom_site_label_1
_geom_bond_atom_site_label_2
_geom_bond_site_symmetry_2
_geom_bond_distance
O1 C4 . 1.365(2)
O1 C8 . 1.420(2)
O2 C5 . 1.359(2)
O2 H2 . 0.8200
O3 C9 . 1.221(3)
C1 C2 2_556 1.512(2)
C1 C2 . 1.512(2)
C1 H1A . 0.9700
C1 H1B . 0.9700
C2 C7 . 1.376(2)
C2 C3 . 1.396(2)
C3 C4 . 1.381(2)
C3 H3 . 0.9300
C4 C5 . 1.399(2)
C5 C6 . 1.389(3)
C6 C7 . 1.399(3)
C6 C9 . 1.452(3)
C7 H7 . 0.9300
C8 H8A . 0.9600
C8 H8B . 0.9600
C8 H8C . 0.9600
C9 H9 . 0.9300

loop_
_geom_hbond_atom_site_label_D
_geom_hbond_atom_site_label_H
_geom_hbond_atom_site_label_A
_geom_hbond_distance_DH
_geom_hbond_distance_HA
_geom_hbond_distance_DA
_geom_hbond_angle_DHA
_geom_hbond_publ_flag
O2 H2 O3 0.82 1.93 2.645(3) 145 yes

loop_
_geom_torsion_atom_site_label_1
_geom_torsion_atom_site_label_2
_geom_torsion_atom_site_label_3
_geom_torsion_atom_site_label_4
_geom_torsion_site_symmetry_1
_geom_torsion
C2 C1 C2 C7 2_556 72.42(15)
C2 C1 C2 C3 2_556 -108.02(16)
C7 C2 C3 C4 . 1.1(3)
C1 C2 C3 C4 . -178.47(16)
C8 O1 C4 C3 . 1.7(3)
C8 O1 C4 C5 . 179.38(17)
C2 C3 C4 O1 . 176.36(16)
C2 C3 C4 C5 . -1.2(3)
O1 C4 C5 O2 . 1.8(2)
C3 C4 C5 O2 . 179.53(16)
O1 C4 C5 C6 . -177.72(16)
C3 C4 C5 C6 . 0.1(3)
O2 C5 C6 C7 . -178.37(16)
C4 C5 C6 C7 . 1.1(3)
O2 C5 C6 C9 . -0.9(3)
C4 C5 C6 C9 . 178.56(16)
C3 C2 C7 C6 . 0.1(3)
C1 C2 C7 C6 . 179.63(17)
C5 C6 C7 C2 . -1.2(3)
C9 C6 C7 C2 . -178.67(17)
C5 C6 C9 O3 . -1.4(3)
C7 C6 C9 O3 . 176.09(19)
